data_7202756
loop_
_publ_author_name
'Bromley, Stefan T.'

_publ_section_title
;
 A computational study into the viability of new molecular materials
 polymorphs based on fully-coordinated inorganic nanoclusters
;
_journal_issue 6
_journal_name_full CrystEngComm
_journal_page_first 463
_journal_paper_doi 10.1039/b701689a
_journal_volume 9
_journal_year 2007
_space_group_crystal_system triclinic
_space_group_IT_number 1
_space_group_name_Hall 'P 1'
_space_group_name_H-M_alt 'P 1'
_audit_creation_date 'Wed Feb 21 18:35:37 2007'
_audit_creation_method 'generated by GDIS v0.87'
_cell_angle_alpha 90.00
_cell_angle_beta 90.00
_cell_angle_gamma 90.00
_cell_length_a 8.2485
_cell_length_b 5.1435
_cell_length_c 4.7170
_cell_volume 200.124
_cod_data_source_file b701689a.txt
_cod_data_source_block block_1
_cod_struct_determination_method theoretical
_cod_database_code 7202756

loop_
_space_group_symop_id
_space_group_symop_operation_xyz
1 x,y,z

loop_
_atom_site_label
_atom_site_fract_x
_atom_site_fract_y
_atom_site_fract_z
Si 0.5000 0.5000 0.7500
Si 0.5000 0.5000 0.2500
O 0.6010 0.6646 0.5000
O 0.3990 0.3354 0.5000
O 0.6010 0.3354 0.0000
O 0.3990 0.6646 0.0000
Si 0.0000 0.0000 0.2500
Si 1.0000 0.0000 0.7500
O 0.1010 0.1646 0.0000
O 0.8990 0.8354 0.0000
O 0.1010 0.8354 0.5000
O 0.8990 0.1646 0.5000

loop_
_cod_changelog_entry_id
_cod_changelog_entry_author
_cod_changelog_entry_date
_cod_changelog_entry_text
1 'Vaitkus, Antanas' 2022-09-15T18:20:00+03:00
;
 Added an explicit space group operation list and updated space group
 information.
;
